data_7121006
loop_
_publ_author_name
'Dahl, E. W.'
'Dong, H. T.'
'Szymczak, N. K.'

_publ_section_title
;
 Phenylamino derivatives of tris(2-pyridylmethyl)amine: hydrogen-bonded
 peroxodicopper complexes
;
_journal_name_full 'Chemical Communications'
_journal_paper_doi 10.1039/C7CC08619A
_journal_year 2018
_chemical_formula_moiety 'C36 H33 Cu N7 O, 2(C H2 Cl2), B C24 F20'
_chemical_formula_sum 'C62 H37 B Cl4 Cu F20 N7 O'
_chemical_formula_weight 1492.13
_space_group_crystal_system triclinic
_space_group_IT_number 2
_space_group_name_Hall '-P 1'
_space_group_name_H-M_alt 'P -1'
_symmetry_space_group_name_Hall '-P 1'
_symmetry_space_group_name_H-M 'P -1'
_atom_sites_solution_hydrogens mixed
_atom_sites_solution_primary direct
_audit_creation_date 2017-10-30
_audit_creation_method
;
Olex2 1.2
(compiled Aug 10 2017 17:28:52 for OlexSys, GUI svn.r5381)
;
_audit_update_record
;
2017-11-07 deposited with the CCDC.
2017-12-08 downloaded from the CCDC.
;
_cell_angle_alpha 106.175(5)
_cell_angle_beta 102.188(5)
_cell_angle_gamma 107.466(6)
_cell_formula_units_Z 2
_cell_length_a 13.7619(9)
_cell_length_b 14.9539(9)
_cell_length_c 16.6243(7)
_cell_measurement_reflns_used 10451
_cell_measurement_temperature 85
_cell_measurement_theta_max 67.2050
_cell_measurement_theta_min 2.9050
_cell_volume 2967.6(4)
_computing_molecular_graphics 'Olex2 (Dolomanov et al., 2009)'
_computing_publication_material 'Olex2 (Dolomanov et al., 2009)'
_computing_structure_refinement 'ShelXL (Sheldrick, 2015)'
_computing_structure_solution 'ShelXS (Sheldrick, 2008)'
_diffrn_ambient_temperature 85
_diffrn_measured_fraction_theta_full 0.978
_diffrn_measured_fraction_theta_max 0.956
_diffrn_measurement_device 'abstract diffractometer'
_diffrn_measurement_device_type 'dtrek-CrysAlisPro-abstract goniometer imported rigaku-d*trek images'
_diffrn_radiation_type CuK\a
_diffrn_radiation_wavelength 1.54184
_diffrn_reflns_av_R_equivalents 0.1048
_diffrn_reflns_av_unetI/netI 0.0724
_diffrn_reflns_Laue_measured_fraction_full 0.978
_diffrn_reflns_Laue_measured_fraction_max 0.956
_diffrn_reflns_limit_h_max 16
_diffrn_reflns_limit_h_min -16
_diffrn_reflns_limit_k_max 18
_diffrn_reflns_limit_k_min -18
_diffrn_reflns_limit_l_max 19
_diffrn_reflns_limit_l_min -20
_diffrn_reflns_number 43076
_diffrn_reflns_point_group_measured_fraction_full 0.978
_diffrn_reflns_point_group_measured_fraction_max 0.956
_diffrn_reflns_theta_full 67.684
_diffrn_reflns_theta_max 69.832
_diffrn_reflns_theta_min 2.923
_exptl_absorpt_coefficient_mu 3.204
_exptl_absorpt_correction_T_max 1.00000
_exptl_absorpt_correction_T_min 0.54134
_exptl_absorpt_correction_type multi-scan
_exptl_absorpt_process_details
;
CrysAlisPro 1.171.38.41 (Rigaku Oxford Diffraction, 2015)
Empirical absorption correction using spherical harmonics,
 implemented in SCALE3 ABSPACK scaling algorithm.
;
_exptl_crystal_colour green
_exptl_crystal_density_diffrn 1.670
_exptl_crystal_description block
_exptl_crystal_F_000 1496
_exptl_crystal_size_max 0.14
_exptl_crystal_size_mid 0.03
_exptl_crystal_size_min 0.03
_refine_diff_density_max 0.892
_refine_diff_density_min -1.277
_refine_diff_density_rms 0.119
_refine_ls_extinction_method none
_refine_ls_goodness_of_fit_ref 1.116
_refine_ls_hydrogen_treatment mixed
_refine_ls_matrix_type full
_refine_ls_number_parameters 877
_refine_ls_number_reflns 10724
_refine_ls_number_restraints 3
_refine_ls_restrained_S_all 1.116
_refine_ls_R_factor_all 0.1117
_refine_ls_R_factor_gt 0.0885
_refine_ls_shift/su_max 0.001
_refine_ls_shift/su_mean 0.000
_refine_ls_structure_factor_coef Fsqd
_refine_ls_weighting_details 'w=1/[\s^2^(Fo^2^)+(0.1727P)^2^+1.2716P] where P=(Fo^2^+2Fc^2^)/3'
_refine_ls_weighting_scheme calc
_refine_ls_wR_factor_gt 0.2417
_refine_ls_wR_factor_ref 0.2918
_reflns_Friedel_coverage 0.000
_reflns_number_gt 7688
_reflns_number_total 10724
_reflns_threshold_expression 'I > 2\s(I)'
_cod_data_source_file c7cc08619a2.cif
_cod_data_source_block 2H
_cod_original_cell_volume 2967.6(3)
_cod_database_code 7121006
_shelx_shelxl_version_number 2016/6
_shelx_space_group_comment
;
The symmetry employed for this shelxl refinement is uniquely defined
by the following loop, which should always be used as a source of
symmetry information in preference to the above space-group names.
They are only intended as comments.
;
_oxdiff_exptl_absorpt_empirical_full_min 0.394
_oxdiff_exptl_absorpt_empirical_full_max 2.729
_oxdiff_exptl_absorpt_empirical_details
;
Empirical correction (ABSPACK) includes:
- Absorption correction using spherical harmonics
- Frame scaling
- Detector area scaling
;
_olex2_refinement_description
;
1. Fixed Uiso
 At 1.2 times of:
  All C(H) groups, All C(H,H) groups
2. Restrained distances
 N5-H5 \\sim N6-H6 \\sim N7-H7
 with sigma of 0.02
3.a Secondary CH2 refined with riding coordinates:
 C1(H1A,H1B), C7(H7A,H7B), C13(H13A,H13B), C61(H61A,H61B), C62(H62A,H62B)
3.b Aromatic/amide H refined with riding coordinates:
 C3(H3), C4(H4), C5(H5A), C9(H9), C10(H10), C11(H11), C15(H15), C16(H16),
 C17(H17), C20(H20), C21(H21), C22(H22), C23(H23), C24(H24), C26(H26), C27(H27),
  C28(H28), C29(H29), C30(H30), C32(H32), C33(H33), C34(H34), C35(H35), C36(H36)
;
_olex2_submission_special_instructions 'No special instructions were received'

loop_
_space_group_symop_operation_xyz
'x, y, z'
'-x, -y, -z'

loop_
_atom_site_label
_atom_site_type_symbol
_atom_site_fract_x
_atom_site_fract_y
_atom_site_fract_z
_atom_site_U_iso_or_equiv
_atom_site_adp_type
_atom_site_occupancy
_atom_site_site_symmetry_order
_atom_site_calc_flag
_atom_site_refinement_flags_posn
Cu1 Cu 0.37259(6) 0.85949(6) 0.37837(5) 0.0425(3) Uani 1 1 d .
O1 O 0.4537(3) 0.9554(3) 0.4945(2) 0.0443(8) Uani 1 1 d .
N1 N 0.2733(3) 0.7492(3) 0.2650(3) 0.0430(10) Uani 1 1 d .
N2 N 0.2871(4) 0.7532(3) 0.4297(3) 0.0453(10) Uani 1 1 d .
N3 N 0.2915(3) 0.9395(3) 0.3165(3) 0.0408(9) Uani 1 1 d .
N4 N 0.4911(3) 0.8323(3) 0.3149(3) 0.0405(9) Uani 1 1 d .
N5 N 0.3272(4) 0.8577(4) 0.5740(3) 0.0449(10) Uani 1 1 d D
H5 H 0.375(4) 0.897(4) 0.565(5) 0.059(19) Uiso 1 1 d D
N6 N 0.4141(3) 1.1038(3) 0.3910(3) 0.0395(9) Uani 1 1 d D
H6 H 0.450(4) 1.087(4) 0.424(3) 0.033(13) Uiso 1 1 d D
N7 N 0.6476(4) 0.9150(3) 0.4347(3) 0.0447(10) Uani 1 1 d D
H7 H 0.615(5) 0.941(5) 0.462(4) 0.059(19) Uiso 1 1 d D
C1 C 0.2577(5) 0.6535(4) 0.2796(4) 0.0482(12) Uani 1 1 d .
H1A H 0.196533 0.599629 0.232034 0.058 Uiso 1 1 calc R
H1B H 0.320857 0.637524 0.278642 0.058 Uiso 1 1 calc R
C2 C 0.2394(5) 0.6598(4) 0.3651(4) 0.0482(12) Uani 1 1 d .
C3 C 0.1826(5) 0.5762(5) 0.3795(4) 0.0564(14) Uani 1 1 d .
H3 H 0.149061 0.513604 0.333684 0.068 Uiso 1 1 calc R
C4 C 0.1764(5) 0.5873(4) 0.4648(4) 0.0586(15) Uani 1 1 d .
H4 H 0.140214 0.531327 0.476340 0.070 Uiso 1 1 calc R
C5 C 0.2234(5) 0.6803(4) 0.5308(4) 0.0531(14) Uani 1 1 d .
H5A H 0.218920 0.688109 0.587222 0.064 Uiso 1 1 calc R
C6 C 0.2794(4) 0.7654(4) 0.5122(4) 0.0470(12) Uani 1 1 d .
C7 C 0.1715(4) 0.7646(4) 0.2441(4) 0.0459(12) Uani 1 1 d .
H7A H 0.132981 0.748904 0.284167 0.055 Uiso 1 1 calc R
H7B H 0.126455 0.720554 0.184133 0.055 Uiso 1 1 calc R
C8 C 0.1970(4) 0.8732(4) 0.2537(4) 0.0438(11) Uani 1 1 d .
C9 C 0.1290(4) 0.8997(4) 0.2012(4) 0.0454(12) Uani 1 1 d .
H9 H 0.066781 0.851442 0.156685 0.055 Uiso 1 1 calc R
C10 C 0.1568(4) 1.0029(4) 0.2172(4) 0.0468(12) Uani 1 1 d .
H10 H 0.111086 1.024216 0.184566 0.056 Uiso 1 1 calc R
C11 C 0.2507(4) 1.0720(4) 0.2804(4) 0.0440(11) Uani 1 1 d .
H11 H 0.269237 1.140335 0.290690 0.053 Uiso 1 1 calc R
C12 C 0.3197(4) 1.0392(4) 0.3300(3) 0.0414(11) Uani 1 1 d .
C13 C 0.3227(4) 0.7537(4) 0.1936(4) 0.0455(12) Uani 1 1 d .
H13A H 0.313738 0.806770 0.173773 0.055 Uiso 1 1 calc R
H13B H 0.286536 0.690304 0.143524 0.055 Uiso 1 1 calc R
C14 C 0.4406(5) 0.7738(4) 0.2273(4) 0.0476(12) Uani 1 1 d .
C15 C 0.4918(5) 0.7392(4) 0.1715(4) 0.0511(13) Uani 1 1 d .
H15 H 0.454156 0.697784 0.112599 0.061 Uiso 1 1 calc R
C16 C 0.6028(5) 0.7681(4) 0.2058(4) 0.0519(14) Uani 1 1 d .
H16 H 0.640693 0.748212 0.168839 0.062 Uiso 1 1 calc R
C17 C 0.6560(5) 0.8250(4) 0.2927(4) 0.0478(12) Uani 1 1 d .
H17 H 0.729801 0.843422 0.315970 0.057 Uiso 1 1 calc R
C18 C 0.5972(4) 0.8555(4) 0.3467(4) 0.0440(12) Uani 1 1 d .
C19 C 0.3149(4) 0.8949(4) 0.6581(4) 0.0421(11) Uani 1 1 d .
C20 C 0.2138(5) 0.8768(4) 0.6685(4) 0.0516(13) Uani 1 1 d .
H20 H 0.152059 0.833911 0.620942 0.062 Uiso 1 1 calc R
C21 C 0.2057(5) 0.9232(5) 0.7507(4) 0.0567(15) Uani 1 1 d .
H21 H 0.138266 0.910609 0.757854 0.068 Uiso 1 1 calc R
C22 C 0.2965(5) 0.9875(4) 0.8213(4) 0.0530(14) Uani 1 1 d .
H22 H 0.289978 1.019923 0.875236 0.064 Uiso 1 1 calc R
C23 C 0.3988(5) 1.0043(5) 0.8124(4) 0.0527(13) Uani 1 1 d .
H23 H 0.460387 1.046475 0.860314 0.063 Uiso 1 1 calc R
C24 C 0.4067(4) 0.9571(4) 0.7312(4) 0.0461(12) Uani 1 1 d .
H24 H 0.474387 0.966798 0.725114 0.055 Uiso 1 1 calc R
C25 C 0.4617(4) 1.2098(4) 0.4094(3) 0.0401(11) Uani 1 1 d .
C26 C 0.4825(4) 1.2438(4) 0.3424(4) 0.0459(12) Uani 1 1 d .
H26 H 0.465056 1.197760 0.285607 0.055 Uiso 1 1 calc R
C27 C 0.5289(5) 1.3458(4) 0.3604(4) 0.0482(12) Uani 1 1 d .
H27 H 0.541930 1.368308 0.315425 0.058 Uiso 1 1 calc R
C28 C 0.5563(5) 1.4150(4) 0.4450(4) 0.0501(13) Uani 1 1 d .
H28 H 0.586397 1.483681 0.456595 0.060 Uiso 1 1 calc R
C29 C 0.5384(4) 1.3808(4) 0.5127(4) 0.0516(13) Uani 1 1 d .
H29 H 0.558921 1.426650 0.570051 0.062 Uiso 1 1 calc R
C30 C 0.4898(4) 1.2779(4) 0.4941(4) 0.0426(11) Uani 1 1 d .
H30 H 0.476336 1.255117 0.538784 0.051 Uiso 1 1 calc R
C31 C 0.7532(4) 0.9309(4) 0.4841(4) 0.0437(12) Uani 1 1 d .
C32 C 0.8281(4) 1.0286(4) 0.5305(4) 0.0480(12) Uani 1 1 d .
H32 H 0.810110 1.082562 0.525917 0.058 Uiso 1 1 calc R
C33 C 0.9296(5) 1.0465(5) 0.5835(4) 0.0552(14) Uani 1 1 d .
H33 H 0.979132 1.112232 0.614893 0.066 Uiso 1 1 calc R
C34 C 0.9566(5) 0.9668(5) 0.5895(4) 0.0552(14) Uani 1 1 d .
H34 H 1.024714 0.978481 0.624742 0.066 Uiso 1 1 calc R
C35 C 0.8823(5) 0.8687(5) 0.5428(4) 0.0561(15) Uani 1 1 d .
H35 H 0.900830 0.814749 0.546658 0.067 Uiso 1 1 calc R
C36 C 0.7814(5) 0.8512(5) 0.4908(4) 0.0519(13) Uani 1 1 d .
H36 H 0.731803 0.785454 0.459971 0.062 Uiso 1 1 calc R
Cl1 Cl 0.77109(18) 1.57836(16) 0.42198(15) 0.0854(6) Uani 1 1 d .
Cl2 Cl 0.99297(16) 1.6845(2) 0.43597(15) 0.0994(7) Uani 1 1 d .
C61 C 0.8564(7) 1.6422(7) 0.3749(6) 0.082(2) Uani 1 1 d .
H61A H 0.839606 1.699527 0.370612 0.098 Uiso 1 1 calc R
H61B H 0.843591 1.597689 0.315386 0.098 Uiso 1 1 calc R
Cl3 Cl 0.70632(14) 1.35510(14) 0.22062(12) 0.0723(5) Uani 1 1 d .
Cl4 Cl 0.60311(16) 1.21939(15) 0.03603(13) 0.0772(5) Uani 1 1 d .
C62 C 0.6572(5) 1.2309(5) 0.1461(5) 0.0628(16) Uani 1 1 d .
H62A H 0.601878 1.189001 0.162437 0.075 Uiso 1 1 calc R
H62B H 0.715122 1.206383 0.150174 0.075 Uiso 1 1 calc R
F1 F 0.0107(2) 0.3110(3) 0.0453(2) 0.0559(8) Uani 1 1 d .
F2 F -0.0947(3) 0.3121(3) 0.1611(3) 0.0683(10) Uani 1 1 d .
F3 F -0.0088(3) 0.3027(3) 0.3211(3) 0.0746(11) Uani 1 1 d .
F4 F 0.1886(3) 0.2911(3) 0.3605(2) 0.0673(10) Uani 1 1 d .
F5 F 0.2965(2) 0.2906(2) 0.2459(2) 0.0481(7) Uani 1 1 d .
F6 F 0.2054(3) 0.4882(2) 0.0959(2) 0.0512(7) Uani 1 1 d .
F7 F 0.1273(3) 0.5529(3) -0.0258(3) 0.0641(9) Uani 1 1 d .
F8 F 0.0677(3) 0.4381(3) -0.2018(2) 0.0656(9) Uani 1 1 d .
F9 F 0.0984(3) 0.2613(2) -0.2486(2) 0.0597(9) Uani 1 1 d .
F10 F 0.1802(2) 0.1971(2) -0.1284(2) 0.0468(7) Uani 1 1 d .
F11 F 0.3481(2) 0.4831(2) 0.2576(2) 0.0445(7) Uani 1 1 d .
F12 F 0.5503(3) 0.6115(2) 0.3168(2) 0.0527(8) Uani 1 1 d .
F13 F 0.6823(2) 0.5987(2) 0.2162(2) 0.0564(8) Uani 1 1 d .
F14 F 0.6033(2) 0.4530(2) 0.0512(2) 0.0513(7) Uani 1 1 d .
F15 F 0.4021(2) 0.3177(2) -0.00789(19) 0.0477(7) Uani 1 1 d .
F16 F 0.4150(2) 0.2290(2) 0.13684(19) 0.0446(7) Uani 1 1 d .
F17 F 0.3875(2) 0.0387(2) 0.1028(2) 0.0522(7) Uani 1 1 d .
F18 F 0.1974(3) -0.1137(2) -0.0096(2) 0.0548(8) Uani 1 1 d .
F19 F 0.0320(2) -0.0664(2) -0.0851(2) 0.0484(7) Uani 1 1 d .
F20 F 0.0523(2) 0.1243(2) -0.0414(2) 0.0448(7) Uani 1 1 d .
C37 C 0.1640(4) 0.3061(4) 0.1414(4) 0.0415(11) Uani 1 1 d .
C38 C 0.0615(4) 0.3082(4) 0.1234(4) 0.0468(12) Uani 1 1 d .
C39 C 0.0036(5) 0.3070(4) 0.1815(5) 0.0537(14) Uani 1 1 d .
C40 C 0.0452(5) 0.3011(4) 0.2618(5) 0.0586(16) Uani 1 1 d .
C41 C 0.1447(5) 0.2961(4) 0.2823(4) 0.0543(15) Uani 1 1 d .
C42 C 0.1995(4) 0.2977(4) 0.2217(4) 0.0431(11) Uani 1 1 d .
C43 C 0.1924(4) 0.3373(4) -0.0080(4) 0.0418(11) Uani 1 1 d .
C44 C 0.1798(4) 0.4281(4) 0.0102(4) 0.0460(12) Uani 1 1 d .
C45 C 0.1396(5) 0.4641(4) -0.0512(4) 0.0502(13) Uani 1 1 d .
C46 C 0.1106(5) 0.4068(4) -0.1396(4) 0.0540(14) Uani 1 1 d .
C47 C 0.1241(5) 0.3173(4) -0.1628(4) 0.0499(13) Uani 1 1 d .
C48 C 0.1657(4) 0.2846(4) -0.0985(4) 0.0424(11) Uani 1 1 d .
C49 C 0.3635(4) 0.3895(4) 0.1221(3) 0.0390(11) Uani 1 1 d .
C50 C 0.4075(4) 0.4693(4) 0.2037(4) 0.0414(11) Uani 1 1 d .
C51 C 0.5142(4) 0.5387(4) 0.2371(4) 0.0433(11) Uani 1 1 d .
C52 C 0.5799(4) 0.5320(4) 0.1853(4) 0.0415(11) Uani 1 1 d .
C53 C 0.5399(4) 0.4581(4) 0.1029(4) 0.0448(12) Uani 1 1 d .
C54 C 0.4353(4) 0.3899(4) 0.0735(3) 0.0416(11) Uani 1 1 d .
C55 C 0.2354(4) 0.1887(4) 0.0474(3) 0.0406(11) Uani 1 1 d .
C56 C 0.1399(4) 0.1072(4) -0.0064(3) 0.0398(11) Uani 1 1 d .
C57 C 0.1269(4) 0.0075(4) -0.0279(3) 0.0416(11) Uani 1 1 d .
C58 C 0.2091(4) -0.0168(4) 0.0092(3) 0.0416(11) Uani 1 1 d .
C59 C 0.3055(4) 0.0603(4) 0.0647(3) 0.0429(11) Uani 1 1 d .
C60 C 0.3172(4) 0.1595(4) 0.0821(3) 0.0389(10) Uani 1 1 d .
B1 B 0.2381(4) 0.3041(5) 0.0748(4) 0.0402(12) Uani 1 1 d .

loop_
_atom_site_aniso_label
_atom_site_aniso_U_11
_atom_site_aniso_U_22
_atom_site_aniso_U_33
_atom_site_aniso_U_23
_atom_site_aniso_U_13
_atom_site_aniso_U_12
Cu1 0.0520(5) 0.0458(4) 0.0391(5) 0.0189(4) 0.0188(4) 0.0255(4)
O1 0.0538(19) 0.0433(18) 0.046(2) 0.0205(16) 0.0242(17) 0.0224(16)
N1 0.054(2) 0.044(2) 0.041(3) 0.018(2) 0.020(2) 0.0258(19)
N2 0.054(2) 0.049(2) 0.043(3) 0.019(2) 0.023(2) 0.026(2)
N3 0.049(2) 0.044(2) 0.040(2) 0.018(2) 0.020(2) 0.0260(19)
N4 0.050(2) 0.042(2) 0.036(3) 0.0138(19) 0.018(2) 0.0242(18)
N5 0.048(2) 0.051(3) 0.040(3) 0.020(2) 0.017(2) 0.019(2)
N6 0.047(2) 0.044(2) 0.035(2) 0.017(2) 0.011(2) 0.0264(19)
N7 0.051(2) 0.049(2) 0.046(3) 0.021(2) 0.022(2) 0.028(2)
C1 0.057(3) 0.044(3) 0.047(3) 0.017(3) 0.017(3) 0.022(2)
C2 0.058(3) 0.048(3) 0.049(3) 0.020(3) 0.022(3) 0.028(2)
C3 0.069(4) 0.049(3) 0.055(4) 0.024(3) 0.025(3) 0.020(3)
C4 0.073(4) 0.048(3) 0.065(4) 0.030(3) 0.030(3) 0.023(3)
C5 0.064(3) 0.056(3) 0.055(4) 0.029(3) 0.029(3) 0.028(3)
C6 0.053(3) 0.052(3) 0.046(3) 0.023(3) 0.021(3) 0.026(2)
C7 0.056(3) 0.047(3) 0.045(3) 0.019(2) 0.022(3) 0.028(2)
C8 0.050(3) 0.044(3) 0.043(3) 0.016(2) 0.019(3) 0.023(2)
C9 0.044(3) 0.051(3) 0.040(3) 0.017(2) 0.012(2) 0.019(2)
C10 0.048(3) 0.054(3) 0.049(3) 0.024(3) 0.015(3) 0.028(2)
C11 0.053(3) 0.049(3) 0.043(3) 0.025(3) 0.018(3) 0.028(2)
C12 0.046(3) 0.048(3) 0.037(3) 0.016(2) 0.018(2) 0.024(2)
C13 0.055(3) 0.043(3) 0.042(3) 0.017(2) 0.018(3) 0.021(2)
C14 0.063(3) 0.049(3) 0.046(3) 0.027(3) 0.026(3) 0.029(3)
C15 0.069(3) 0.058(3) 0.041(3) 0.023(3) 0.025(3) 0.034(3)
C16 0.072(4) 0.060(3) 0.048(4) 0.026(3) 0.036(3) 0.040(3)
C17 0.056(3) 0.059(3) 0.043(3) 0.026(3) 0.024(3) 0.031(3)
C18 0.057(3) 0.050(3) 0.043(3) 0.026(3) 0.025(3) 0.030(2)
C19 0.054(3) 0.041(2) 0.040(3) 0.021(2) 0.019(2) 0.021(2)
C20 0.056(3) 0.053(3) 0.050(4) 0.020(3) 0.022(3) 0.023(3)
C21 0.061(3) 0.065(4) 0.055(4) 0.027(3) 0.029(3) 0.026(3)
C22 0.071(4) 0.056(3) 0.049(4) 0.027(3) 0.030(3) 0.031(3)
C23 0.064(3) 0.057(3) 0.052(4) 0.029(3) 0.024(3) 0.031(3)
C24 0.055(3) 0.049(3) 0.049(3) 0.025(3) 0.022(3) 0.029(2)
C25 0.048(3) 0.043(3) 0.039(3) 0.017(2) 0.016(2) 0.025(2)
C26 0.053(3) 0.050(3) 0.045(3) 0.023(3) 0.015(2) 0.029(2)
C27 0.061(3) 0.050(3) 0.049(3) 0.026(3) 0.022(3) 0.030(3)
C28 0.060(3) 0.046(3) 0.052(4) 0.022(3) 0.019(3) 0.025(2)
C29 0.048(3) 0.053(3) 0.050(4) 0.014(3) 0.013(3) 0.021(2)
C30 0.051(3) 0.046(3) 0.037(3) 0.019(2) 0.017(2) 0.021(2)
C31 0.055(3) 0.051(3) 0.044(3) 0.023(2) 0.026(3) 0.034(2)
C32 0.058(3) 0.051(3) 0.043(3) 0.016(3) 0.022(3) 0.029(3)
C33 0.059(3) 0.063(3) 0.043(3) 0.014(3) 0.019(3) 0.025(3)
C34 0.052(3) 0.080(4) 0.040(3) 0.024(3) 0.017(3) 0.030(3)
C35 0.065(3) 0.075(4) 0.058(4) 0.038(3) 0.033(3) 0.045(3)
C36 0.058(3) 0.059(3) 0.055(4) 0.029(3) 0.030(3) 0.030(3)
Cl1 0.1078(14) 0.0854(12) 0.0830(14) 0.0489(11) 0.0429(12) 0.0386(11)
Cl2 0.0718(11) 0.1394(19) 0.0738(14) 0.0108(13) 0.0153(10) 0.0542(12)
C61 0.085(5) 0.091(5) 0.079(6) 0.033(4) 0.035(4) 0.038(4)
Cl3 0.0762(10) 0.0805(11) 0.0671(11) 0.0212(9) 0.0273(9) 0.0416(9)
Cl4 0.0907(12) 0.0853(12) 0.0635(11) 0.0219(9) 0.0261(10) 0.0484(10)
C62 0.062(3) 0.069(4) 0.077(5) 0.039(4) 0.029(3) 0.036(3)
F1 0.0469(16) 0.066(2) 0.060(2) 0.0251(17) 0.0158(15) 0.0285(15)
F2 0.0529(18) 0.063(2) 0.089(3) 0.016(2) 0.0357(19) 0.0241(16)
F3 0.094(3) 0.066(2) 0.083(3) 0.028(2) 0.067(2) 0.030(2)
F4 0.100(3) 0.070(2) 0.053(2) 0.0339(18) 0.042(2) 0.038(2)
F5 0.0618(18) 0.0535(17) 0.0418(18) 0.0229(14) 0.0220(15) 0.0306(14)
F6 0.0627(18) 0.0509(17) 0.0447(19) 0.0183(15) 0.0160(15) 0.0282(14)
F7 0.082(2) 0.0567(19) 0.067(2) 0.0323(18) 0.0196(19) 0.0372(18)
F8 0.077(2) 0.066(2) 0.055(2) 0.0338(19) 0.0098(18) 0.0266(18)
F9 0.075(2) 0.0536(18) 0.0394(19) 0.0199(16) 0.0112(16) 0.0126(16)
F10 0.0570(17) 0.0446(15) 0.0361(17) 0.0137(13) 0.0153(14) 0.0164(13)
F11 0.0539(16) 0.0451(15) 0.0407(17) 0.0152(13) 0.0229(14) 0.0221(13)
F12 0.0581(17) 0.0482(17) 0.0421(19) 0.0064(14) 0.0154(15) 0.0171(14)
F13 0.0467(16) 0.0540(18) 0.058(2) 0.0133(16) 0.0157(15) 0.0125(14)
F14 0.0516(16) 0.0595(18) 0.0475(19) 0.0172(15) 0.0262(15) 0.0227(14)
F15 0.0515(16) 0.0567(17) 0.0309(16) 0.0085(13) 0.0172(13) 0.0193(13)
F16 0.0458(15) 0.0521(16) 0.0362(17) 0.0141(14) 0.0099(13) 0.0233(13)
F17 0.0568(17) 0.0561(18) 0.054(2) 0.0230(16) 0.0158(15) 0.0338(15)
F18 0.0647(19) 0.0456(16) 0.061(2) 0.0207(16) 0.0223(17) 0.0277(15)
F19 0.0504(16) 0.0478(16) 0.0453(19) 0.0166(14) 0.0145(14) 0.0175(13)
F20 0.0442(14) 0.0508(16) 0.0426(18) 0.0216(14) 0.0121(13) 0.0197(13)
C37 0.048(3) 0.038(2) 0.046(3) 0.018(2) 0.021(2) 0.020(2)
C38 0.050(3) 0.046(3) 0.050(3) 0.018(3) 0.020(3) 0.022(2)
C39 0.055(3) 0.039(3) 0.070(4) 0.014(3) 0.032(3) 0.020(2)
C40 0.074(4) 0.046(3) 0.075(5) 0.024(3) 0.051(4) 0.028(3)
C41 0.083(4) 0.042(3) 0.056(4) 0.027(3) 0.040(3) 0.027(3)
C42 0.056(3) 0.038(2) 0.038(3) 0.014(2) 0.021(2) 0.017(2)
C43 0.047(3) 0.045(3) 0.039(3) 0.019(2) 0.014(2) 0.020(2)
C44 0.051(3) 0.047(3) 0.039(3) 0.015(2) 0.013(2) 0.019(2)
C45 0.062(3) 0.042(3) 0.050(4) 0.022(3) 0.014(3) 0.022(2)
C46 0.061(3) 0.049(3) 0.053(4) 0.030(3) 0.012(3) 0.017(3)
C47 0.058(3) 0.052(3) 0.032(3) 0.017(2) 0.011(3) 0.011(2)
C48 0.048(3) 0.039(2) 0.044(3) 0.017(2) 0.015(2) 0.020(2)
C49 0.047(3) 0.049(3) 0.031(3) 0.019(2) 0.017(2) 0.025(2)
C50 0.047(3) 0.041(3) 0.040(3) 0.014(2) 0.018(2) 0.022(2)
C51 0.054(3) 0.041(3) 0.036(3) 0.009(2) 0.016(2) 0.023(2)
C52 0.044(2) 0.035(2) 0.038(3) 0.005(2) 0.013(2) 0.013(2)
C53 0.045(3) 0.055(3) 0.048(3) 0.024(3) 0.022(2) 0.029(2)
C54 0.050(3) 0.044(3) 0.030(3) 0.012(2) 0.015(2) 0.018(2)
C55 0.042(2) 0.052(3) 0.033(3) 0.018(2) 0.015(2) 0.022(2)
C56 0.047(3) 0.048(3) 0.036(3) 0.020(2) 0.017(2) 0.027(2)
C57 0.045(3) 0.048(3) 0.032(3) 0.014(2) 0.011(2) 0.019(2)
C58 0.057(3) 0.034(2) 0.036(3) 0.012(2) 0.017(2) 0.020(2)
C59 0.049(3) 0.056(3) 0.035(3) 0.019(2) 0.017(2) 0.030(2)
C60 0.044(2) 0.042(2) 0.031(3) 0.011(2) 0.012(2) 0.019(2)
B1 0.041(3) 0.054(3) 0.029(3) 0.019(3) 0.009(2) 0.021(2)

loop_
_atom_type_symbol
_atom_type_description
_atom_type_scat_dispersion_real
_atom_type_scat_dispersion_imag
_atom_type_scat_source
C C 0.0181 0.0091 'International Tables Vol C Tables 4.2.6.8 and 6.1.1.4'
H H 0.0000 0.0000 'International Tables Vol C Tables 4.2.6.8 and 6.1.1.4'
B B 0.0090 0.0039 'International Tables Vol C Tables 4.2.6.8 and 6.1.1.4'
Cl Cl 0.3639 0.7018 'International Tables Vol C Tables 4.2.6.8 and 6.1.1.4'
Cu Cu -1.9646 0.5888 'International Tables Vol C Tables 4.2.6.8 and 6.1.1.4'
F F 0.0727 0.0534 'International Tables Vol C Tables 4.2.6.8 and 6.1.1.4'
N N 0.0311 0.0180 'International Tables Vol C Tables 4.2.6.8 and 6.1.1.4'
O O 0.0492 0.0322 'International Tables Vol C Tables 4.2.6.8 and 6.1.1.4'

loop_
_geom_angle_atom_site_label_1
_geom_angle_atom_site_label_2
_geom_angle_atom_site_label_3
_geom_angle
_geom_angle_site_symmetry_1
O1 Cu1 N1 171.61(15) .
O1 Cu1 N2 91.55(16) .
O1 Cu1 N3 103.60(16) .
O1 Cu1 N4 105.86(16) .
N1 Cu1 N2 80.39(17) .
N1 Cu1 N3 78.76(17) .
N1 Cu1 N4 80.55(16) .
N2 Cu1 N3 120.18(16) .
N2 Cu1 N4 121.19(16) .
N3 Cu1 N4 109.57(15) .
O1 O1 Cu1 118.5(3) 2_676
C1 N1 Cu1 106.7(3) .
C1 N1 C13 111.3(4) .
C7 N1 Cu1 107.7(3) .
C7 N1 C1 111.5(4) .
C7 N1 C13 110.3(4) .
C13 N1 Cu1 109.2(3) .
C2 N2 Cu1 109.3(3) .
C2 N2 C6 119.4(4) .
C6 N2 Cu1 131.2(4) .
C8 N3 Cu1 110.0(3) .
C8 N3 C12 118.4(4) .
C12 N3 Cu1 131.6(4) .
C14 N4 Cu1 110.0(3) .
C18 N4 Cu1 132.7(4) .
C18 N4 C14 117.1(4) .
C6 N5 C19 129.3(4) .
C12 N6 C25 126.0(4) .
C18 N7 C31 124.7(4) .
C2 C1 N1 111.5(4) .
N2 C2 C1 115.3(5) .
N2 C2 C3 122.4(5) .
C3 C2 C1 122.2(5) .
C2 C3 C4 118.7(6) .
C5 C4 C3 120.0(5) .
C4 C5 C6 119.3(5) .
N2 C6 C5 120.1(5) .
N5 C6 N2 117.9(5) .
N5 C6 C5 122.0(5) .
N1 C7 C8 108.5(4) .
N3 C8 C7 114.8(5) .
N3 C8 C9 124.1(5) .
C9 C8 C7 121.1(5) .
C8 C9 C10 117.2(5) .
C11 C10 C9 120.3(5) .
C10 C11 C12 119.6(5) .
N3 C12 C11 120.3(5) .
N6 C12 N3 117.8(5) .
N6 C12 C11 121.9(5) .
N1 C13 C14 110.2(4) .
N4 C14 C13 115.2(4) .
C15 C14 N4 123.9(5) .
C15 C14 C13 120.8(5) .
C14 C15 C16 117.5(6) .
C17 C16 C15 120.6(5) .
C16 C17 C18 118.6(5) .
N4 C18 N7 116.8(4) .
N4 C18 C17 122.3(5) .
N7 C18 C17 120.9(5) .
C20 C19 N5 121.8(5) .
C20 C19 C24 119.2(5) .
C24 C19 N5 118.9(5) .
C19 C20 C21 119.6(6) .
C22 C21 C20 120.6(5) .
C21 C22 C23 120.3(6) .
C24 C23 C22 118.9(6) .
C23 C24 C19 121.2(5) .
C26 C25 N6 120.0(5) .
C30 C25 N6 119.9(4) .
C30 C25 C26 120.1(5) .
C27 C26 C25 119.9(5) .
C26 C27 C28 120.5(5) .
C27 C28 C29 119.6(5) .
C30 C29 C28 119.8(5) .
C25 C30 C29 120.1(5) .
C32 C31 N7 119.3(5) .
C36 C31 N7 121.5(5) .
C36 C31 C32 119.1(5) .
C33 C32 C31 120.6(5) .
C34 C33 C32 119.7(6) .
C33 C34 C35 120.0(6) .
C36 C35 C34 120.1(6) .
C35 C36 C31 120.5(6) .
Cl1 C61 Cl2 112.7(5) .
Cl3 C62 Cl4 112.5(4) .
C38 C37 B1 127.1(5) .
C42 C37 C38 112.9(5) .
C42 C37 B1 119.9(4) .
F1 C38 C37 121.4(5) .
F1 C38 C39 114.8(5) .
C39 C38 C37 123.8(6) .
F2 C39 C38 120.9(6) .
F2 C39 C40 118.9(5) .
C40 C39 C38 120.2(5) .
F3 C40 C39 121.4(6) .
F3 C40 C41 119.9(6) .
C41 C40 C39 118.7(5) .
F4 C41 C40 120.5(5) .
F4 C41 C42 120.8(6) .
C40 C41 C42 118.7(6) .
F5 C42 C37 119.0(4) .
F5 C42 C41 115.3(5) .
C37 C42 C41 125.7(5) .
C44 C43 C48 112.9(5) .
C44 C43 B1 119.3(5) .
C48 C43 B1 127.7(5) .
F6 C44 C43 119.0(5) .
F6 C44 C45 115.1(5) .
C45 C44 C43 125.9(5) .
F7 C45 C44 120.9(5) .
F7 C45 C46 120.7(5) .
C44 C45 C46 118.4(5) .
F8 C46 C45 120.1(5) .
F8 C46 C47 120.9(6) .
C47 C46 C45 119.0(5) .
F9 C47 C46 119.9(5) .
F9 C47 C48 119.6(5) .
C46 C47 C48 120.4(5) .
F10 C48 C43 121.0(4) .
F10 C48 C47 115.8(5) .
C47 C48 C43 123.2(5) .
C50 C49 C54 112.9(4) .
C50 C49 B1 128.4(4) .
C54 C49 B1 118.4(4) .
F11 C50 C49 120.9(4) .
F11 C50 C51 115.0(4) .
C49 C50 C51 124.1(4) .
F12 C51 C50 120.2(4) .
F12 C51 C52 120.9(5) .
C52 C51 C50 118.9(5) .
F13 C52 C51 119.5(5) .
F13 C52 C53 120.8(4) .
C53 C52 C51 119.6(5) .
F14 C53 C52 119.7(5) .
F14 C53 C54 120.7(5) .
C52 C53 C54 119.6(4) .
F15 C54 C49 119.0(4) .
F15 C54 C53 116.2(4) .
C53 C54 C49 124.8(5) .
C56 C55 C60 113.1(5) .
C56 C55 B1 120.0(4) .
C60 C55 B1 126.3(5) .
F20 C56 C55 119.5(4) .
F20 C56 C57 115.9(4) .
C57 C56 C55 124.6(5) .
F19 C57 C56 119.9(4) .
F19 C57 C58 120.3(4) .
C58 C57 C56 119.8(5) .
F18 C58 C57 120.7(5) .
F18 C58 C59 120.7(5) .
C57 C58 C59 118.6(4) .
F17 C59 C58 120.0(5) .
F17 C59 C60 119.9(5) .
C60 C59 C58 120.1(5) .
F16 C60 C55 121.0(4) .
F16 C60 C59 115.3(4) .
C59 C60 C55 123.7(5) .
C37 B1 C49 113.7(4) .
C43 B1 C37 111.4(4) .
C43 B1 C49 101.8(4) .
C55 B1 C37 102.7(4) .
C55 B1 C43 116.1(4) .
C55 B1 C49 111.6(4) .

loop_
_geom_bond_atom_site_label_1
_geom_bond_atom_site_label_2
_geom_bond_distance
_geom_bond_site_symmetry_2
Cu1 O1 1.902(4) .
Cu1 N1 1.992(5) .
Cu1 N2 2.167(4) .
Cu1 N3 2.177(4) .
Cu1 N4 2.196(4) .
O1 O1 1.478(7) 2_676
N1 C1 1.478(7) .
N1 C7 1.473(7) .
N1 C13 1.494(6) .
N2 C2 1.361(7) .
N2 C6 1.363(7) .
N3 C8 1.356(7) .
N3 C12 1.362(7) .
N4 C14 1.366(7) .
N4 C18 1.342(7) .
N5 C6 1.331(7) .
N5 C19 1.420(7) .
N6 C12 1.340(7) .
N6 C25 1.434(7) .
N7 C18 1.374(8) .
N7 C31 1.423(7) .
C1 C2 1.477(8) .
C2 C3 1.374(8) .
C3 C4 1.406(9) .
C4 C5 1.366(9) .
C5 C6 1.428(8) .
C7 C8 1.508(7) .
C8 C9 1.367(8) .
C9 C10 1.404(8) .
C10 C11 1.365(8) .
C11 C12 1.413(7) .
C13 C14 1.506(8) .
C14 C15 1.361(8) .
C15 C16 1.394(9) .
C16 C17 1.357(9) .
C17 C18 1.402(7) .
C19 C20 1.393(7) .
C19 C24 1.399(8) .
C20 C21 1.394(8) .
C21 C22 1.377(9) .
C22 C23 1.401(8) .
C23 C24 1.381(8) .
C25 C26 1.395(7) .
C25 C30 1.379(7) .
C26 C27 1.380(8) .
C27 C28 1.386(8) .
C28 C29 1.396(8) .
C29 C30 1.393(8) .
C31 C32 1.387(8) .
C31 C36 1.383(8) .
C32 C33 1.387(9) .
C33 C34 1.373(9) .
C34 C35 1.389(10) .
C35 C36 1.376(9) .
Cl1 C61 1.742(8) .
Cl2 C61 1.756(9) .
Cl3 C62 1.747(7) .
Cl4 C62 1.762(7) .
F1 C38 1.358(7) .
F2 C39 1.354(7) .
F3 C40 1.354(6) .
F4 C41 1.345(7) .
F5 C42 1.355(6) .
F6 C44 1.359(6) .
F7 C45 1.350(7) .
F8 C46 1.346(7) .
F9 C47 1.343(7) .
F10 C48 1.355(6) .
F11 C50 1.348(5) .
F12 C51 1.335(6) .
F13 C52 1.344(6) .
F14 C53 1.351(6) .
F15 C54 1.354(6) .
F16 C60 1.355(6) .
F17 C59 1.346(6) .
F18 C58 1.345(6) .
F19 C57 1.362(6) .
F20 C56 1.352(6) .
C37 C38 1.391(7) .
C37 C42 1.375(8) .
C37 B1 1.656(7) .
C38 C39 1.376(8) .
C39 C40 1.375(10) .
C40 C41 1.369(9) .
C41 C42 1.382(7) .
C43 C44 1.378(8) .
C43 C48 1.397(8) .
C43 B1 1.655(7) .
C44 C45 1.374(8) .
C45 C46 1.378(9) .
C46 C47 1.365(9) .
C47 C48 1.383(8) .
C49 C50 1.396(7) .
C49 C54 1.402(7) .
C49 B1 1.665(8) .
C50 C51 1.401(7) .
C51 C52 1.380(7) .
C52 C53 1.369(8) .
C53 C54 1.377(7) .
C55 C56 1.395(7) .
C55 C60 1.398(7) .
C55 B1 1.644(8) .
C56 C57 1.377(7) .
C57 C58 1.367(7) .
C58 C59 1.383(8) .
C59 C60 1.381(7) .
